data_4063329
loop_
_publ_author_name
'Cristina Ramos'
'Pascual Royo'
'Maurizio Lanfranchi'
'Maria A. Pellinghelli'
'Antonio Tiripicchio'

_publ_section_title
;
 [(Allylsilyl)(\h-amidosilyl)-\h5-cyclopentadienyl] Group 4 Metal
 Complexes: Synthesis, Reactivity, and Olefin Polymerization
;
_journal_name_full Organometallics
_journal_page_first 445
_journal_page_last 454
_journal_paper_doi 10.1021/om060900+
_journal_volume 26
_journal_year 2007
_chemical_formula_moiety 'C21 H34 Cl N Si2 Zr'
_chemical_formula_sum 'C21 H34 Cl N Si2 Zr'
_chemical_formula_weight 483.34
_chemical_name_systematic
;
 ?
;
_space_group_IT_number 15
_symmetry_cell_setting monoclinic
_symmetry_space_group_name_Hall '-C 2yc'
_symmetry_space_group_name_H-M 'C 1 2/c 1'
_atom_sites_solution_hydrogens geom
_atom_sites_solution_primary direct
_atom_sites_solution_secondary difmap
_audit_creation_method SHELXL-97
_cell_angle_alpha 90.00
_cell_angle_beta 128.79(2)
_cell_angle_gamma 90.00
_cell_formula_units_Z 8
_cell_length_a 25.800(12)
_cell_length_b 11.597(8)
_cell_length_c 20.893(10)
_cell_measurement_reflns_used 24
_cell_measurement_temperature 293(2)
_cell_measurement_theta_max 19.45
_cell_measurement_theta_min 8.81
_cell_volume 4873(5)
_computing_cell_refinement 'local programs'
_computing_data_collection 'local programs'
_computing_data_reduction 'local programs'
_computing_molecular_graphics Ortep
_computing_publication_material 'WinGX L.J. Farrugia, J. Appl. Cryst., 1999'
_computing_structure_refinement 'SHELXL-97 (Sheldrick, 1997)'
_computing_structure_solution 'SIR 92'
_diffrn_ambient_temperature 293(2)
_diffrn_measured_fraction_theta_full 0.998
_diffrn_measured_fraction_theta_max 0.998
_diffrn_measurement_device_type 'Philips PW 1100'
_diffrn_measurement_method Theta/2theta
_diffrn_radiation_monochromator graphite
_diffrn_radiation_source 'fine-focus sealed tube'
_diffrn_radiation_type MoK\a
_diffrn_radiation_wavelength 0.71073
_diffrn_reflns_av_R_equivalents 0.0236
_diffrn_reflns_av_sigmaI/netI 0.0602
_diffrn_reflns_limit_h_max 28
_diffrn_reflns_limit_h_min -36
_diffrn_reflns_limit_k_max 16
_diffrn_reflns_limit_k_min 0
_diffrn_reflns_limit_l_max 29
_diffrn_reflns_limit_l_min 0
_diffrn_reflns_number 7294
_diffrn_reflns_theta_full 30.04
_diffrn_reflns_theta_max 30.04
_diffrn_reflns_theta_min 3.01
_diffrn_standards_decay_% 0
_diffrn_standards_interval_count 100
_diffrn_standards_number 1
_exptl_absorpt_coefficient_mu 0.665
_exptl_absorpt_correction_type none
_exptl_crystal_colour yellow
_exptl_crystal_density_diffrn 1.318
_exptl_crystal_density_method 'not measured'
_exptl_crystal_description prismatic
_exptl_crystal_F_000 2016
_exptl_crystal_size_max 0.45
_exptl_crystal_size_mid 0.35
_exptl_crystal_size_min 0.25
_refine_diff_density_max 0.580
_refine_diff_density_min -0.462
_refine_diff_density_rms 0.065
_refine_ls_extinction_method none
_refine_ls_goodness_of_fit_ref 0.913
_refine_ls_hydrogen_treatment mixed
_refine_ls_matrix_type full
_refine_ls_number_parameters 242
_refine_ls_number_reflns 7123
_refine_ls_number_restraints 0
_refine_ls_restrained_S_all 0.913
_refine_ls_R_factor_all 0.0770
_refine_ls_R_factor_gt 0.0334
_refine_ls_shift/su_max 0.001
_refine_ls_shift/su_mean 0.000
_refine_ls_structure_factor_coef Fsqd
_refine_ls_weighting_details 'calc w=1/[\s^2^(Fo^2^)+(0.0360P)^2^+0.0000P] where P=(Fo^2^+2Fc^2^)/3'
_refine_ls_weighting_scheme calc
_refine_ls_wR_factor_gt 0.0707
_refine_ls_wR_factor_ref 0.0807
_reflns_number_gt 4434
_reflns_number_total 7123
_reflns_threshold_expression >2sigma(I)
_cod_original_sg_symbol_H-M C2/c
_cod_database_code 4063329

loop_
_symmetry_equiv_pos_as_xyz
'x, y, z'
'-x, y, -z+1/2'
'x+1/2, y+1/2, z'
'-x+1/2, y+1/2, -z+1/2'
'-x, -y, -z'
'x, -y, z-1/2'
'-x+1/2, -y+1/2, -z'
'x+1/2, -y+1/2, z-1/2'

loop_
_atom_site_label
_atom_site_type_symbol
_atom_site_fract_x
_atom_site_fract_y
_atom_site_fract_z
_atom_site_U_iso_or_equiv
_atom_site_adp_type
_atom_site_occupancy
_atom_site_symmetry_multiplicity
_atom_site_calc_flag
_atom_site_refinement_flags
Zr1 Zr 0.655711(9) 0.241679(17) 0.598898(12) 0.02863(6) Uani 1 1 d .
Cl1 Cl 0.68220(4) 0.41745(6) 0.68042(4) 0.05824(19) Uani 1 1 d .
Si2 Si 0.65937(4) 0.20263(7) 0.79285(4) 0.04853(19) Uani 1 1 d .
Si1 Si 0.51019(3) 0.22448(7) 0.44346(4) 0.0478(2) Uani 1 1 d .
N1 N 0.58029(8) 0.30547(16) 0.47949(10) 0.0350(4) Uani 1 1 d .
C4 C 0.62323(11) 0.1599(2) 0.68571(14) 0.0369(5) Uani 1 1 d .
C2 C 0.59794(12) 0.0585(2) 0.57497(15) 0.0428(6) Uani 1 1 d .
H2 H 0.5999 0.0035 0.5441 0.051 Uiso 1 1 calc R
C8 C 0.58037(13) 0.3924(2) 0.42641(14) 0.0485(6) Uani 1 1 d .
C5 C 0.56679(11) 0.2086(2) 0.61185(14) 0.0405(6) Uani 1 1 d .
H5 H 0.5437 0.2724 0.6092 0.049 Uiso 1 1 calc R
C18 C 0.77405(13) 0.1619(3) 0.68847(18) 0.0624(8) Uani 1 1 d .
H18 H 0.7924 0.1387 0.7414 0.075 Uiso 1 1 calc R
C3 C 0.64222(12) 0.06600(19) 0.66130(14) 0.0397(5) Uani 1 1 d .
H3 H 0.6781 0.0172 0.6965 0.048 Uiso 1 1 calc R
C1 C 0.55007(11) 0.1473(2) 0.54243(13) 0.0403(6) Uani 1 1 d .
C19 C 0.77909(13) 0.2702(3) 0.6656(2) 0.0649(9) Uani 1 1 d .
H19 H 0.8021 0.3327 0.7003 0.078 Uiso 1 1 calc R
C20 C 0.74320(13) 0.2690(3) 0.58042(19) 0.0612(8) Uani 1 1 d .
H20 H 0.7376 0.3308 0.5483 0.073 Uiso 1 1 calc R
C11 C 0.59963(15) 0.3366(3) 0.37710(16) 0.0662(8) Uani 1 1 d .
H11A H 0.6444 0.3082 0.4142 0.099 Uiso 1 1 calc R
H11B H 0.5966 0.3930 0.3412 0.099 Uiso 1 1 calc R
H11C H 0.5699 0.2738 0.3451 0.099 Uiso 1 1 calc R
C9 C 0.62815(15) 0.4911(2) 0.47889(17) 0.0697(9) Uani 1 1 d .
H9A H 0.6151 0.5269 0.5082 0.105 Uiso 1 1 calc R
H9B H 0.6269 0.5471 0.4441 0.105 Uiso 1 1 calc R
H9C H 0.6725 0.4613 0.5173 0.105 Uiso 1 1 calc R
C10 C 0.51116(15) 0.4450(3) 0.36427(18) 0.0842(11) Uani 1 1 d .
H10A H 0.4800 0.3853 0.3296 0.126 Uiso 1 1 calc R
H10B H 0.5123 0.5009 0.3313 0.126 Uiso 1 1 calc R
H10C H 0.4977 0.4818 0.3929 0.126 Uiso 1 1 calc R
C21 C 0.71764(14) 0.1598(3) 0.55273(19) 0.0642(8) Uani 1 1 d .
H21 H 0.6917 0.1348 0.4985 0.077 Uiso 1 1 calc R
C17 C 0.73729(14) 0.0942(3) 0.6194(2) 0.0671(9) Uani 1 1 d .
H17 H 0.7273 0.0167 0.6179 0.080 Uiso 1 1 calc R
C13 C 0.75124(15) 0.2139(3) 0.85911(17) 0.0793(10) Uani 1 1 d .
H13A H 0.7631 0.2752 0.8396 0.119 Uiso 1 1 calc R
H13B H 0.7692 0.1425 0.8575 0.119 Uiso 1 1 calc R
H13C H 0.7689 0.2297 0.9146 0.119 Uiso 1 1 calc R
C14 C 0.6353(2) 0.0852(3) 0.83292(19) 0.0874(11) Uani 1 1 d .
H14A H 0.5882 0.0691 0.7916 0.105 Uiso 1 1 calc R
H14B H 0.6594 0.0155 0.8407 0.105 Uiso 1 1 calc R
C6 C 0.48434(15) 0.1237(3) 0.35842(16) 0.0751(10) Uani 1 1 d .
H6A H 0.4630 0.1664 0.3083 0.113 Uiso 1 1 calc R
H6B H 0.4540 0.0676 0.3518 0.113 Uiso 1 1 calc R
H6C H 0.5228 0.0852 0.3713 0.113 Uiso 1 1 calc R
C12 C 0.62186(17) 0.3392(3) 0.79190(19) 0.0742(9) Uani 1 1 d .
H12A H 0.6420 0.3615 0.8473 0.111 Uiso 1 1 calc R
H12B H 0.5749 0.3286 0.7617 0.111 Uiso 1 1 calc R
H12C H 0.6292 0.3984 0.7663 0.111 Uiso 1 1 calc R
C7 C 0.43603(14) 0.2993(4) 0.4188(2) 0.0972(13) Uani 1 1 d .
H7A H 0.4500 0.3626 0.4560 0.146 Uiso 1 1 calc R
H7B H 0.4104 0.2462 0.4241 0.146 Uiso 1 1 calc R
H7C H 0.4093 0.3278 0.3635 0.146 Uiso 1 1 calc R
C15 C 0.6482(3) 0.1127(3) 0.9095(2) 0.1103(14) Uani 1 1 d .
H15 H 0.6921 0.1073 0.9570 0.132 Uiso 1 1 calc R
C16 C 0.6045(3) 0.1444(4) 0.9187(3) 0.139(2) Uani 1 1 d .
H16A H 0.5598 0.1512 0.8731 0.167 Uiso 1 1 calc R
H16B H 0.6180 0.1602 0.9708 0.167 Uiso 1 1 calc R

loop_
_atom_site_aniso_label
_atom_site_aniso_U_11
_atom_site_aniso_U_22
_atom_site_aniso_U_33
_atom_site_aniso_U_23
_atom_site_aniso_U_13
_atom_site_aniso_U_12
Zr1 0.02632(9) 0.03140(11) 0.02449(10) 0.00025(10) 0.01413(8) -0.00098(10)
Cl1 0.0810(5) 0.0409(4) 0.0485(4) -0.0150(3) 0.0385(4) -0.0153(3)
Si2 0.0661(5) 0.0475(4) 0.0343(4) 0.0041(3) 0.0326(4) 0.0096(4)
Si1 0.0278(3) 0.0777(6) 0.0274(3) -0.0040(3) 0.0123(3) -0.0036(3)
N1 0.0331(10) 0.0404(10) 0.0256(9) 0.0025(8) 0.0155(8) 0.0040(8)
C4 0.0402(12) 0.0404(13) 0.0347(12) -0.0001(10) 0.0256(11) -0.0024(10)
C2 0.0541(15) 0.0371(13) 0.0458(14) -0.0108(11) 0.0355(13) -0.0156(12)
C8 0.0549(16) 0.0478(15) 0.0343(13) 0.0119(12) 0.0237(12) 0.0084(12)
C5 0.0359(12) 0.0532(15) 0.0412(13) 0.0006(11) 0.0285(12) 0.0017(11)
C18 0.0353(14) 0.090(2) 0.0550(18) 0.0259(17) 0.0249(14) 0.0167(15)
C3 0.0462(14) 0.0356(13) 0.0415(13) 0.0042(11) 0.0295(12) -0.0004(11)
C1 0.0318(12) 0.0566(16) 0.0326(12) -0.0093(11) 0.0202(10) -0.0161(11)
C19 0.0343(14) 0.077(2) 0.075(2) -0.0087(17) 0.0302(15) -0.0140(14)
C20 0.0512(16) 0.079(2) 0.074(2) 0.0308(17) 0.0496(16) 0.0147(15)
C11 0.085(2) 0.077(2) 0.0480(17) 0.0091(15) 0.0470(17) 0.0013(17)
C9 0.097(2) 0.0489(17) 0.0573(18) 0.0114(15) 0.0456(18) -0.0023(17)
C10 0.077(2) 0.093(2) 0.061(2) 0.0395(19) 0.0329(18) 0.0330(19)
C21 0.0502(17) 0.093(2) 0.0618(19) -0.0052(19) 0.0409(16) 0.0123(17)
C17 0.0585(19) 0.0553(18) 0.108(3) 0.0114(19) 0.062(2) 0.0164(15)
C13 0.068(2) 0.100(3) 0.0373(16) -0.0027(16) 0.0172(15) 0.0108(18)
C14 0.159(4) 0.057(2) 0.064(2) 0.0031(16) 0.078(2) 0.000(2)
C6 0.075(2) 0.098(2) 0.0407(16) -0.0211(16) 0.0301(16) -0.0396(19)
C12 0.112(3) 0.065(2) 0.066(2) 0.0077(16) 0.065(2) 0.0228(19)
C7 0.0417(17) 0.172(4) 0.065(2) 0.029(2) 0.0268(16) 0.036(2)
C15 0.164(4) 0.095(3) 0.091(3) 0.010(2) 0.088(3) -0.019(3)
C16 0.213(6) 0.130(4) 0.174(5) -0.018(4) 0.170(5) -0.034(4)

loop_
_atom_type_symbol
_atom_type_description
_atom_type_scat_dispersion_real
_atom_type_scat_dispersion_imag
_atom_type_scat_source
C C 0.0033 0.0016 'International Tables Vol C Tables 4.2.6.8 and 6.1.1.4'
H H 0.0000 0.0000 'International Tables Vol C Tables 4.2.6.8 and 6.1.1.4'
N N 0.0061 0.0033 'International Tables Vol C Tables 4.2.6.8 and 6.1.1.4'
Si Si 0.0817 0.0704 'International Tables Vol C Tables 4.2.6.8 and 6.1.1.4'
Cl Cl 0.1484 0.1585 'International Tables Vol C Tables 4.2.6.8 and 6.1.1.4'
Zr Zr -2.9673 0.5597 'International Tables Vol C Tables 4.2.6.8 and 6.1.1.4'

loop_
_geom_angle_atom_site_label_1
_geom_angle_atom_site_label_2
_geom_angle_atom_site_label_3
_geom_angle
N1 Zr1 C1 70.38(8)
N1 Zr1 C2 94.00(8)
C1 Zr1 C2 33.46(8)
N1 Zr1 Cl1 100.25(7)
C1 Zr1 Cl1 116.51(6)
C2 Zr1 Cl1 136.53(6)
N1 Zr1 C5 87.30(8)
C1 Zr1 C5 33.27(7)
C2 Zr1 C5 53.82(8)
Cl1 Zr1 C5 85.88(6)
N1 Zr1 C21 90.91(10)
C1 Zr1 C21 115.45(10)
C2 Zr1 C21 92.61(10)
Cl1 Zr1 C21 127.63(8)
C5 Zr1 C21 146.08(11)
N1 Zr1 C17 119.26(10)
C1 Zr1 C17 109.63(11)
C2 Zr1 C17 77.55(10)
Cl1 Zr1 C17 126.95(9)
C5 Zr1 C17 126.82(10)
C21 Zr1 C17 31.63(9)
N1 Zr1 C20 91.47(9)
C1 Zr1 C20 144.17(10)
C2 Zr1 C20 124.08(10)
Cl1 Zr1 C20 96.56(8)
C5 Zr1 C20 177.43(10)
C21 Zr1 C20 31.63(10)
C17 Zr1 C20 52.08(10)
N1 Zr1 C18 141.73(8)
C1 Zr1 C18 130.55(10)
C2 Zr1 C18 97.46(10)
Cl1 Zr1 C18 96.13(9)
C5 Zr1 C18 128.41(9)
C21 Zr1 C18 52.31(10)
C17 Zr1 C18 31.30(9)
C20 Zr1 C18 52.23(9)
N1 Zr1 C3 124.15(8)
C1 Zr1 C3 54.78(8)
C2 Zr1 C3 32.54(7)
Cl1 Zr1 C3 111.98(7)
C5 Zr1 C3 52.83(8)
C21 Zr1 C3 102.52(10)
C17 Zr1 C3 74.91(10)
C20 Zr1 C3 126.53(8)
C18 Zr1 C3 79.61(9)
N1 Zr1 C19 120.34(9)
C1 Zr1 C19 160.81(10)
C2 Zr1 C19 127.40(9)
Cl1 Zr1 C19 78.82(7)
C5 Zr1 C19 150.21(10)
C21 Zr1 C19 52.29(10)
C17 Zr1 C19 51.70(10)
C20 Zr1 C19 31.77(9)
C18 Zr1 C19 31.21(9)
C3 Zr1 C19 110.10(9)
N1 Zr1 C4 119.25(8)
C1 Zr1 C4 55.00(8)
C2 Zr1 C4 53.80(8)
Cl1 Zr1 C4 83.73(6)
C5 Zr1 C4 32.10(7)
C21 Zr1 C4 133.50(10)
C17 Zr1 C4 103.41(10)
C20 Zr1 C4 148.84(8)
C18 Zr1 C4 96.67(9)
C3 Zr1 C4 31.76(7)
C19 Zr1 C4 119.86(10)
C12 Si2 C13 111.30(16)
C12 Si2 C4 110.38(12)
C13 Si2 C4 110.91(12)
C12 Si2 C14 107.79(15)
C13 Si2 C14 109.89(16)
C4 Si2 C14 106.40(13)
N1 Si1 C7 118.70(16)
N1 Si1 C1 94.46(10)
C7 Si1 C1 106.83(14)
N1 Si1 C6 113.92(12)
C7 Si1 C6 109.70(16)
C1 Si1 C6 112.04(14)
N1 Si1 Zr1 41.75(6)
C7 Si1 Zr1 128.97(12)
C1 Si1 Zr1 52.94(7)
C6 Si1 Zr1 121.27(11)
C8 N1 Si1 121.79(15)
C8 N1 Zr1 132.90(15)
Si1 N1 Zr1 105.12(10)
C3 C4 C5 105.4(2)
C3 C4 Si2 127.52(18)
C5 C4 Si2 126.80(18)
C3 C4 Zr1 72.20(13)
C5 C4 Zr1 69.89(13)
Si2 C4 Zr1 126.79(11)
C3 C2 C1 109.5(2)
C3 C2 Zr1 77.54(13)
C1 C2 Zr1 72.79(14)
N1 C8 C9 110.3(2)
N1 C8 C10 110.7(2)
C9 C8 C10 107.3(2)
N1 C8 C11 111.3(2)
C9 C8 C11 110.0(2)
C10 C8 C11 107.1(2)
C4 C5 C1 111.2(2)
C4 C5 Zr1 78.01(14)
C1 C5 Zr1 71.25(12)
C17 C18 C19 108.0(3)
C17 C18 Zr1 73.46(15)
C19 C18 Zr1 75.21(15)
C2 C3 C4 108.9(2)
C2 C3 Zr1 69.93(13)
C4 C3 Zr1 76.04(14)
C2 C1 C5 105.0(2)
C2 C1 Si1 126.36(18)
C5 C1 Si1 119.8(2)
C2 C1 Zr1 73.75(13)
C5 C1 Zr1 75.48(13)
Si1 C1 Zr1 89.65(9)
C18 C19 C20 107.5(3)
C18 C19 Zr1 73.58(15)
C20 C19 Zr1 72.65(15)
C21 C20 C19 107.8(3)
C21 C20 Zr1 73.24(15)
C19 C20 Zr1 75.58(15)
C20 C21 C17 107.9(3)
C20 C21 Zr1 75.13(16)
C17 C21 Zr1 74.92(16)
C18 C17 C21 108.8(3)
C18 C17 Zr1 75.24(16)
C21 C17 Zr1 73.45(16)
C15 C14 Si2 114.6(2)
C16 C15 C14 126.8(5)

loop_
_geom_bond_atom_site_label_1
_geom_bond_atom_site_label_2
_geom_bond_distance
Zr1 N1 2.116(2)
Zr1 C1 2.448(2)
Zr1 C2 2.460(3)
Zr1 Cl1 2.4628(14)
Zr1 C5 2.502(2)
Zr1 C21 2.513(3)
Zr1 C17 2.532(3)
Zr1 C20 2.537(3)
Zr1 C18 2.554(3)
Zr1 C3 2.557(2)
Zr1 C19 2.574(3)
Zr1 C4 2.607(2)
Si2 C12 1.850(3)
Si2 C13 1.855(3)
Si2 C4 1.874(2)
Si2 C14 1.896(3)
Si1 N1 1.736(2)
Si1 C7 1.856(3)
Si1 C1 1.863(3)
Si1 C6 1.866(3)
N1 C8 1.500(3)
C4 C3 1.414(3)
C4 C5 1.416(3)
C2 C3 1.409(3)
C2 C1 1.413(3)
C8 C9 1.529(4)
C8 C10 1.530(4)
C8 C11 1.539(3)
C5 C1 1.418(3)
C18 C17 1.372(4)
C18 C19 1.380(4)
C19 C20 1.400(4)
C20 C21 1.377(4)
C21 C17 1.375(4)
C14 C15 1.450(4)
C15 C16 1.309(5)
